data_7243865
loop_
_publ_author_name
'Chen, Yaxuan'
'Liu, Guocheng'
'Wang, Xiuli'
'Lu, Xue'
'Xu, Na'
'Chang, Zhihan'
'Zhang, Zhong'
'Li, Xiaohui'

_publ_section_title
;
 Various carboxylates induced eight Zn(ii)/Cd(ii) coordination polymers
 with fluorescence sensing activities for Fe(iii), Cr(vi) and
 oxytetracycline
;
_journal_issue 46
_journal_name_full CrystEngComm
_journal_page_first 8077
_journal_page_last 8086
_journal_paper_doi 10.1039/D1CE01166A
_journal_volume 23
_journal_year 2021
_chemical_formula_sum 'C33 H26 N4 O6 Zn'
_chemical_formula_weight 639.95
_space_group_crystal_system triclinic
_space_group_IT_number 2
_space_group_name_Hall '-P 1'
_space_group_name_H-M_alt 'P -1'
_atom_sites_solution_hydrogens geom
_audit_creation_method SHELXL-2014/7
_audit_update_record
;
2021-06-16 deposited with the CCDC.	2021-10-12 downloaded from the CCDC.
;
_cell_angle_alpha 98.940(5)
_cell_angle_beta 96.928(5)
_cell_angle_gamma 115.762(5)
_cell_formula_units_Z 2
_cell_length_a 9.033(5)
_cell_length_b 9.906(5)
_cell_length_c 19.233(5)
_cell_measurement_reflns_used 2034
_cell_measurement_temperature 296(2)
_cell_measurement_theta_max 28.315
_cell_measurement_theta_min 1.096
_cell_volume 1496.5(12)
_computing_structure_refinement 'SHELXL-2014/7 (Sheldrick, 2014)'
_diffrn_ambient_temperature 296(2)
_diffrn_measured_fraction_theta_full 0.999
_diffrn_measured_fraction_theta_max 0.993
_diffrn_measurement_device_type 'CCD area detector'
_diffrn_measurement_method 'phi and omega scans'
_diffrn_radiation_type MoK\a
_diffrn_radiation_wavelength 0.71069
_diffrn_reflns_av_R_equivalents 0.0334
_diffrn_reflns_av_unetI/netI 0.0838
_diffrn_reflns_Laue_measured_fraction_full 0.999
_diffrn_reflns_Laue_measured_fraction_max 0.993
_diffrn_reflns_limit_h_max 11
_diffrn_reflns_limit_h_min -12
_diffrn_reflns_limit_k_max 12
_diffrn_reflns_limit_k_min -13
_diffrn_reflns_limit_l_max 12
_diffrn_reflns_limit_l_min -25
_diffrn_reflns_number 10935
_diffrn_reflns_point_group_measured_fraction_full 0.999
_diffrn_reflns_point_group_measured_fraction_max 0.993
_diffrn_reflns_theta_full 25.240
_diffrn_reflns_theta_max 28.315
_diffrn_reflns_theta_min 1.096
_exptl_absorpt_coefficient_mu 0.873
_exptl_absorpt_correction_type multi-scan
_exptl_absorpt_process_details SADABS
_exptl_crystal_colour colorless
_exptl_crystal_density_diffrn 1.420
_exptl_crystal_description block
_exptl_crystal_F_000 660
_exptl_crystal_size_max 0.150
_exptl_crystal_size_mid 0.130
_exptl_crystal_size_min 0.110
_exptl_transmission_factor_max 0.910
_exptl_transmission_factor_min 0.880
_refine_diff_density_max 1.997
_refine_diff_density_min -0.755
_refine_diff_density_rms 0.130
_refine_ls_extinction_method none
_refine_ls_goodness_of_fit_ref 1.057
_refine_ls_hydrogen_treatment constr
_refine_ls_matrix_type full
_refine_ls_number_parameters 397
_refine_ls_number_reflns 7402
_refine_ls_number_restraints 0
_refine_ls_restrained_S_all 1.057
_refine_ls_R_factor_all 0.1241
_refine_ls_R_factor_gt 0.0737
_refine_ls_shift/su_max 0.000
_refine_ls_shift/su_mean 0.000
_refine_ls_structure_factor_coef Fsqd
_refine_ls_weighting_details 'w=1/[\s^2^(Fo^2^)+(0.1359P)^2^+0.5044P] where P=(Fo^2^+2Fc^2^)/3'
_refine_ls_weighting_scheme calc
_refine_ls_wR_factor_gt 0.2074
_refine_ls_wR_factor_ref 0.2410
_reflns_Friedel_coverage 0.000
_reflns_number_gt 4639
_reflns_number_total 7402
_reflns_threshold_expression 'I > 2\s(I)'
_cod_data_source_file d1ce01166a2.cif
_cod_data_source_block 1_CCDC2
_cod_depositor_comments
;
The following automatic conversions were performed:

data item '_exptl_absorpt_correction_type' value 'Multi-scan' was
changed to 'multi-scan' in accordance with the
/home/data/users/saulius/crontab/automatic-downloads/rss-feeds/RSC/lib/dictionaries/cif_core.dic
dictionary named 'cif_core.dic' version 2.4.2 last updated on
2011-04-26.

Automatic conversion script
Id: cif_fix_values 7556 2019-12-06 15:28:31Z antanas 

 Adding full bibliography for 7243861--7243868.cif.
;
_cod_database_code 7243865
_shelx_shelxl_version_number 2014/7
_shelx_space_group_comment
;
The symmetry employed for this shelxl refinement is uniquely defined
by the following loop, which should always be used as a source of
symmetry information in preference to the above space-group names.
They are only intended as comments.
;
_shelx_estimated_absorpt_t_min 0.880
_shelx_estimated_absorpt_t_max 0.910

loop_
_space_group_symop_operation_xyz
'x, y, z'
'-x, -y, -z'

loop_
_atom_site_label
_atom_site_type_symbol
_atom_site_fract_x
_atom_site_fract_y
_atom_site_fract_z
_atom_site_U_iso_or_equiv
_atom_site_adp_type
_atom_site_occupancy
_atom_site_site_symmetry_order
_atom_site_calc_flag
_atom_site_refinement_flags_posn
_atom_site_refinement_flags_adp
_atom_site_refinement_flags_occupancy
_atom_site_disorder_assembly
_atom_site_disorder_group
Zn1 Zn 0.09602(6) 0.13421(6) 0.11847(3) 0.0324(2) Uani 1 1 d . . . . .
O1 O -0.1388(4) -0.0091(4) 0.0724(2) 0.0383(8) Uani 1 1 d . . . . .
N1 N 0.2180(5) 0.0026(5) 0.1323(2) 0.0366(10) Uani 1 1 d . . . . .
C1 C 0.1301(7) -0.1503(6) 0.1205(3) 0.0479(15) Uani 1 1 d . . . . .
H1A H 0.0237 -0.1998 0.0906 0.057 Uiso 1 1 calc R U . . .
N2 N 0.5885(5) -0.1765(5) 0.2698(2) 0.0385(10) Uani 1 1 d . . . . .
H2B H 0.6652 -0.1621 0.2451 0.046 Uiso 1 1 calc R U . . .
O2 O -0.1741(5) -0.1047(5) 0.1691(2) 0.0539(11) Uani 1 1 d . . . . .
C2 C 0.1925(7) -0.2377(6) 0.1514(3) 0.0465(14) Uani 1 1 d . . . . .
H2A H 0.1263 -0.3437 0.1434 0.056 Uiso 1 1 calc R U . . .
O3 O -0.6173(5) -0.6387(4) 0.1310(2) 0.0519(10) Uani 1 1 d . . . . .
N3 N 1.6845(5) 0.3469(5) 0.5424(2) 0.0446(11) Uani 1 1 d . . . . .
H3A H 1.6115 0.2889 0.5636 0.053 Uiso 1 1 calc R U . . .
C3 C 0.3538(6) -0.1673(5) 0.1942(3) 0.0313(10) Uani 1 1 d . . . . .
O4 O -0.8581(4) -0.7151(4) 0.0566(2) 0.0480(10) Uani 1 1 d . . . . .
N4 N 1.8905(5) 0.7467(5) 0.7795(2) 0.0344(9) Uani 1 1 d . . . . .
C4 C 0.4472(6) -0.0112(6) 0.2003(3) 0.0357(11) Uani 1 1 d . . . . .
H4A H 0.5587 0.0401 0.2252 0.043 Uiso 1 1 calc R U . . .
O5 O 0.5279(5) -0.1412(5) 0.3798(2) 0.0519(10) Uani 1 1 d . . . . .
C5 C 0.3759(6) 0.0683(6) 0.1696(3) 0.0370(11) Uani 1 1 d . . . . .
H5A H 0.4412 0.1738 0.1752 0.044 Uiso 1 1 calc R U . . .
C6 C 0.4130(6) -0.2598(6) 0.2334(3) 0.0373(11) Uani 1 1 d . . . . .
H6A H 0.3450 -0.2934 0.2687 0.045 Uiso 1 1 calc R U . . .
H6B H 0.3956 -0.3512 0.1993 0.045 Uiso 1 1 calc R U . . .
O6 O 1.7326(5) 0.4131(6) 0.4375(2) 0.0702(14) Uani 1 1 d . . . . .
C7 C 0.6333(6) -0.1205(6) 0.3426(3) 0.0365(11) Uani 1 1 d . . . . .
C8 C 0.8166(6) -0.0254(6) 0.3747(3) 0.0351(11) Uani 1 1 d . . . . .
C9 C 0.9391(6) -0.0372(6) 0.3430(3) 0.0370(11) Uani 1 1 d . . . . .
H9A H 0.9088 -0.1063 0.2989 0.044 Uiso 1 1 calc R U . . .
C10 C 1.1106(6) 0.0533(6) 0.3759(3) 0.0351(11) Uani 1 1 d . . . . .
C11 C 1.2405(7) 0.0428(7) 0.3434(3) 0.0452(13) Uani 1 1 d . . . . .
H11A H 1.2118 -0.0278 0.2999 0.054 Uiso 1 1 calc R U . . .
C12 C 1.4058(7) 0.1344(7) 0.3751(3) 0.0452(13) Uani 1 1 d . . . . .
H12A H 1.4887 0.1269 0.3528 0.054 Uiso 1 1 calc R U . . .
C13 C 1.4515(6) 0.2407(6) 0.4418(3) 0.0366(11) Uani 1 1 d . . . . .
C14 C 1.3303(7) 0.2525(6) 0.4750(3) 0.0394(12) Uani 1 1 d . . . . .
H14A H 1.3618 0.3212 0.5194 0.047 Uiso 1 1 calc R U . . .
C15 C 1.1576(6) 0.1611(6) 0.4424(3) 0.0368(11) Uani 1 1 d . . . . .
C16 C 1.0253(7) 0.1717(7) 0.4737(3) 0.0459(13) Uani 1 1 d . . . . .
H16A H 1.0527 0.2420 0.5172 0.055 Uiso 1 1 calc R U . . .
C17 C 0.8639(7) 0.0829(6) 0.4416(3) 0.0433(13) Uani 1 1 d . . . . .
H17A H 0.7810 0.0919 0.4632 0.052 Uiso 1 1 calc R U . . .
C18 C 1.6358(7) 0.3412(6) 0.4740(3) 0.0431(13) Uani 1 1 d . . . . .
C19 C 1.8540(6) 0.4453(7) 0.5836(3) 0.0521(16) Uani 1 1 d . . . . .
H19A H 1.9206 0.5054 0.5532 0.062 Uiso 1 1 calc R U . . .
H19B H 1.9031 0.3812 0.5974 0.062 Uiso 1 1 calc R U . . .
C20 C 1.8644(6) 0.5530(6) 0.6499(3) 0.0357(11) Uani 1 1 d . . . . .
C21 C 2.0175(6) 0.6466(7) 0.6977(3) 0.0463(14) Uani 1 1 d . . . . .
H21A H 2.1153 0.6460 0.6876 0.056 Uiso 1 1 calc R U . . .
C22 C 2.0241(6) 0.7406(6) 0.7603(3) 0.0441(13) Uani 1 1 d . . . . .
H22A H 2.1285 0.8034 0.7908 0.053 Uiso 1 1 calc R U . . .
C23 C 1.7439(6) 0.6595(6) 0.7324(3) 0.0388(12) Uani 1 1 d . . . . .
H23A H 1.6482 0.6634 0.7435 0.047 Uiso 1 1 calc R U . . .
C24 C 1.7273(6) 0.5636(6) 0.6680(3) 0.0381(12) Uani 1 1 d . . . . .
H24A H 1.6226 0.5063 0.6370 0.046 Uiso 1 1 calc R U . . .
C25 C -0.3982(5) -0.2251(5) 0.0672(3) 0.0292(10) Uani 1 1 d . . . . .
C26 C -0.4684(6) -0.3622(5) 0.0890(3) 0.0316(10) Uani 1 1 d . . . . .
H26A H -0.4067 -0.3795 0.1258 0.038 Uiso 1 1 calc R U . . .
C27 C -0.6319(6) -0.4747(5) 0.0559(3) 0.0323(11) Uani 1 1 d . . . . .
C28 C -0.7046(7) -0.6184(6) 0.0826(3) 0.0388(12) Uani 1 1 d . . . . .
C29 C -0.7214(6) -0.4460(6) 0.0016(3) 0.0366(11) Uani 1 1 d . . . . .
H29A H -0.8315 -0.5194 -0.0195 0.044 Uiso 1 1 calc R U . . .
C30 C -0.6518(6) -0.3113(6) -0.0223(3) 0.0385(12) Uani 1 1 d . . . . .
C31 C -0.7517(8) -0.2854(8) -0.0824(4) 0.0658(19) Uani 1 1 d . . . . .
H31A H -0.6848 -0.1869 -0.0920 0.099 Uiso 1 1 calc R U . . .
H31B H -0.7828 -0.3650 -0.1249 0.099 Uiso 1 1 calc R U . . .
H31C H -0.8513 -0.2877 -0.0686 0.099 Uiso 1 1 calc R U . . .
C32 C -0.4874(6) -0.2026(5) 0.0115(3) 0.0362(11) Uani 1 1 d . . . . .
H32A H -0.4371 -0.1122 -0.0042 0.043 Uiso 1 1 calc R U . . .
C33 C -0.2248(6) -0.1041(5) 0.1063(3) 0.0321(10) Uani 1 1 d . . . . .

loop_
_atom_site_aniso_label
_atom_site_aniso_U_11
_atom_site_aniso_U_22
_atom_site_aniso_U_33
_atom_site_aniso_U_23
_atom_site_aniso_U_13
_atom_site_aniso_U_12
Zn1 0.0220(3) 0.0261(3) 0.0376(4) 0.0047(2) -0.0026(2) 0.0039(2)
O1 0.0219(15) 0.0280(16) 0.049(2) 0.0115(16) -0.0006(14) -0.0009(13)
N1 0.034(2) 0.033(2) 0.038(2) 0.0071(19) 0.0002(18) 0.0132(18)
C1 0.036(3) 0.031(3) 0.059(4) -0.007(3) -0.018(2) 0.012(2)
N2 0.033(2) 0.052(3) 0.033(2) 0.010(2) 0.0065(18) 0.022(2)
O2 0.036(2) 0.055(2) 0.040(2) 0.0112(19) 0.0003(17) -0.0044(17)
C2 0.035(3) 0.024(2) 0.064(4) -0.005(2) -0.011(3) 0.009(2)
O3 0.051(2) 0.037(2) 0.066(3) 0.025(2) 0.018(2) 0.0135(18)
N3 0.030(2) 0.051(3) 0.034(2) -0.001(2) 0.0060(18) 0.0057(19)
C3 0.030(2) 0.034(2) 0.027(2) 0.002(2) 0.0038(18) 0.015(2)
O4 0.0364(19) 0.0299(18) 0.053(2) 0.0071(17) 0.0110(17) -0.0064(15)
N4 0.0270(19) 0.032(2) 0.034(2) 0.0047(18) -0.0013(16) 0.0078(16)
C4 0.025(2) 0.037(3) 0.038(3) 0.007(2) 0.0023(19) 0.0093(19)
O5 0.043(2) 0.070(3) 0.042(2) 0.016(2) 0.0186(18) 0.022(2)
C5 0.027(2) 0.031(2) 0.046(3) 0.010(2) 0.006(2) 0.0074(19)
C6 0.030(2) 0.041(3) 0.039(3) 0.011(2) 0.005(2) 0.015(2)
O6 0.045(2) 0.084(3) 0.054(3) 0.018(3) 0.012(2) 0.004(2)
C7 0.036(3) 0.041(3) 0.039(3) 0.016(2) 0.009(2) 0.021(2)
C8 0.041(3) 0.039(3) 0.029(3) 0.013(2) 0.005(2) 0.021(2)
C9 0.035(3) 0.046(3) 0.032(3) 0.008(2) 0.005(2) 0.021(2)
C10 0.037(3) 0.042(3) 0.030(3) 0.007(2) 0.006(2) 0.021(2)
C11 0.042(3) 0.057(3) 0.032(3) -0.004(3) 0.001(2) 0.025(3)
C12 0.039(3) 0.057(3) 0.038(3) 0.003(3) 0.008(2) 0.023(3)
C13 0.031(2) 0.040(3) 0.034(3) 0.008(2) 0.003(2) 0.013(2)
C14 0.044(3) 0.039(3) 0.031(3) 0.001(2) 0.004(2) 0.018(2)
C15 0.040(3) 0.042(3) 0.033(3) 0.009(2) 0.008(2) 0.023(2)
C16 0.039(3) 0.054(3) 0.040(3) 0.000(3) 0.010(2) 0.020(3)
C17 0.037(3) 0.049(3) 0.045(3) 0.008(3) 0.010(2) 0.022(2)
C18 0.037(3) 0.046(3) 0.039(3) 0.002(3) 0.011(2) 0.015(2)
C19 0.028(3) 0.067(4) 0.044(3) -0.007(3) 0.004(2) 0.014(3)
C20 0.030(2) 0.038(3) 0.033(3) 0.005(2) 0.002(2) 0.013(2)
C21 0.026(2) 0.056(3) 0.048(3) 0.002(3) 0.003(2) 0.015(2)
C22 0.026(2) 0.048(3) 0.038(3) -0.007(2) -0.008(2) 0.009(2)
C23 0.031(2) 0.040(3) 0.041(3) 0.004(2) 0.002(2) 0.015(2)
C24 0.025(2) 0.043(3) 0.036(3) 0.002(2) -0.004(2) 0.012(2)
C25 0.020(2) 0.023(2) 0.035(3) 0.0033(19) 0.0078(18) 0.0016(16)
C26 0.027(2) 0.031(2) 0.032(3) 0.008(2) 0.0078(19) 0.0092(19)
C27 0.028(2) 0.023(2) 0.036(3) 0.001(2) 0.0091(19) 0.0043(18)
C28 0.043(3) 0.027(2) 0.040(3) 0.008(2) 0.015(2) 0.009(2)
C29 0.023(2) 0.031(2) 0.041(3) 0.001(2) 0.003(2) 0.0027(19)
C30 0.027(2) 0.034(3) 0.044(3) 0.008(2) 0.002(2) 0.007(2)
C31 0.047(4) 0.059(4) 0.072(5) 0.024(4) -0.013(3) 0.011(3)
C32 0.033(2) 0.026(2) 0.043(3) 0.013(2) 0.011(2) 0.0056(19)
C33 0.023(2) 0.026(2) 0.036(3) 0.007(2) 0.0035(19) 0.0028(18)

loop_
_atom_type_symbol
_atom_type_description
_atom_type_scat_dispersion_real
_atom_type_scat_dispersion_imag
_atom_type_scat_source
C C 0.0033 0.0016 'International Tables Vol C Tables 4.2.6.8 and 6.1.1.4'
H H 0.0000 0.0000 'International Tables Vol C Tables 4.2.6.8 and 6.1.1.4'
N N 0.0061 0.0033 'International Tables Vol C Tables 4.2.6.8 and 6.1.1.4'
O O 0.0106 0.0060 'International Tables Vol C Tables 4.2.6.8 and 6.1.1.4'
Zn Zn 0.2839 1.4301 'International Tables Vol C Tables 4.2.6.8 and 6.1.1.4'

loop_
_geom_angle_atom_site_label_1
_geom_angle_atom_site_label_2
_geom_angle_atom_site_label_3
_geom_angle
_geom_angle_site_symmetry_1
_geom_angle_site_symmetry_3
_geom_angle_publ_flag
O1 Zn1 O4 99.30(15) . 1_665 ?
O1 Zn1 N1 106.92(16) . . ?
O4 Zn1 N1 126.52(17) 1_665 . ?
O1 Zn1 N4 110.01(16) . 2_766 ?
O4 Zn1 N4 105.87(16) 1_665 2_766 ?
N1 Zn1 N4 107.46(16) . 2_766 ?
O1 Zn1 C28 127.87(17) . 1_665 ?
O4 Zn1 C28 28.58(16) 1_665 1_665 ?
N1 Zn1 C28 109.13(18) . 1_665 ?
N4 Zn1 C28 93.55(16) 2_766 1_665 ?
C33 O1 Zn1 117.9(3) . . ?
C5 N1 C1 117.4(4) . . ?
C5 N1 Zn1 120.3(3) . . ?
C1 N1 Zn1 120.2(3) . . ?
N1 C1 C2 122.1(5) . . ?
C7 N2 C6 120.8(4) . . ?
C1 C2 C3 120.2(5) . . ?
C18 N3 C19 123.6(5) . . ?
C4 C3 C2 116.4(5) . . ?
C4 C3 C6 123.8(4) . . ?
C2 C3 C6 119.6(4) . . ?
C28 O4 Zn1 103.1(3) . 1_445 ?
C22 N4 C23 116.0(4) . . ?
C22 N4 Zn1 121.8(3) . 2_766 ?
C23 N4 Zn1 121.9(3) . 2_766 ?
C5 C4 C3 120.0(4) . . ?
N1 C5 C4 123.5(5) . . ?
N2 C6 C3 113.7(4) . . ?
O5 C7 N2 121.7(5) . . ?
O5 C7 C8 121.2(5) . . ?
N2 C7 C8 117.1(4) . . ?
C9 C8 C17 119.1(5) . . ?
C9 C8 C7 123.2(5) . . ?
C17 C8 C7 117.7(5) . . ?
C8 C9 C10 121.3(5) . . ?
C9 C10 C15 119.6(5) . . ?
C9 C10 C11 122.0(5) . . ?
C15 C10 C11 118.3(5) . . ?
C12 C11 C10 121.1(5) . . ?
C11 C12 C13 120.1(5) . . ?
C14 C13 C12 120.4(5) . . ?
C14 C13 C18 121.5(5) . . ?
C12 C13 C18 118.1(5) . . ?
C13 C14 C15 120.6(5) . . ?
C14 C15 C10 119.3(5) . . ?
C14 C15 C16 123.1(5) . . ?
C10 C15 C16 117.5(5) . . ?
C17 C16 C15 121.4(5) . . ?
C16 C17 C8 121.1(5) . . ?
O6 C18 N3 123.4(5) . . ?
O6 C18 C13 120.7(5) . . ?
N3 C18 C13 115.9(5) . . ?
N3 C19 C20 113.9(4) . . ?
C24 C20 C21 116.4(5) . . ?
C24 C20 C19 123.1(4) . . ?
C21 C20 C19 120.5(5) . . ?
C22 C21 C20 119.9(5) . . ?
N4 C22 C21 124.0(4) . . ?
N4 C23 C24 123.4(5) . . ?
C20 C24 C23 120.3(4) . . ?
C32 C25 C26 119.7(4) . . ?
C32 C25 C33 121.8(4) . . ?
C26 C25 C33 118.5(4) . . ?
C25 C26 C27 120.0(4) . . ?
C29 C27 C26 118.9(4) . . ?
C29 C27 C28 122.8(4) . . ?
C26 C27 C28 118.3(5) . . ?
O3 C28 O4 121.8(5) . . ?
O3 C28 C27 119.9(5) . . ?
O4 C28 C27 118.3(5) . . ?
O3 C28 Zn1 73.6(3) . 1_445 ?
O4 C28 Zn1 48.4(3) . 1_445 ?
C27 C28 Zn1 165.0(4) . 1_445 ?
C27 C29 C30 121.9(4) . . ?
C29 C30 C32 117.4(5) . . ?
C29 C30 C31 120.5(5) . . ?
C32 C30 C31 122.1(5) . . ?
C25 C32 C30 122.0(4) . . ?
O2 C33 O1 124.1(4) . . ?
O2 C33 C25 118.4(4) . . ?
O1 C33 C25 117.5(4) . . ?

loop_
_geom_bond_atom_site_label_1
_geom_bond_atom_site_label_2
_geom_bond_distance
_geom_bond_site_symmetry_2
_geom_bond_publ_flag
Zn1 O1 1.959(3) . ?
Zn1 O4 1.988(4) 1_665 ?
Zn1 N1 2.066(4) . ?
Zn1 N4 2.087(4) 2_766 ?
Zn1 C28 2.591(5) 1_665 ?
O1 C33 1.261(6) . ?
N1 C5 1.332(6) . ?
N1 C1 1.334(6) . ?
C1 C2 1.387(7) . ?
N2 C7 1.364(7) . ?
N2 C6 1.448(6) . ?
O2 C33 1.242(6) . ?
C2 C3 1.392(6) . ?
O3 C28 1.244(7) . ?
N3 C18 1.320(7) . ?
N3 C19 1.447(6) . ?
C3 C4 1.380(7) . ?
C3 C6 1.496(7) . ?
O4 C28 1.272(6) . ?
O4 Zn1 1.988(4) 1_445 ?
N4 C22 1.327(7) . ?
N4 C23 1.339(6) . ?
N4 Zn1 2.087(4) 2_766 ?
C4 C5 1.370(7) . ?
O5 C7 1.225(6) . ?
O6 C18 1.236(7) . ?
C7 C8 1.492(7) . ?
C8 C9 1.366(7) . ?
C8 C17 1.424(7) . ?
C9 C10 1.408(7) . ?
C10 C15 1.418(7) . ?
C10 C11 1.429(7) . ?
C11 C12 1.362(7) . ?
C12 C13 1.414(7) . ?
C13 C14 1.371(7) . ?
C13 C18 1.505(7) . ?
C14 C15 1.416(7) . ?
C15 C16 1.437(7) . ?
C16 C17 1.334(7) . ?
C19 C20 1.494(7) . ?
C20 C24 1.368(7) . ?
C20 C21 1.390(7) . ?
C21 C22 1.379(8) . ?
C23 C24 1.387(7) . ?
C25 C32 1.367(7) . ?
C25 C26 1.384(6) . ?
C25 C33 1.503(6) . ?
C26 C27 1.397(6) . ?
C27 C29 1.383(7) . ?
C27 C28 1.489(7) . ?
C28 Zn1 2.591(5) 1_445 ?
C29 C30 1.386(7) . ?
C30 C32 1.395(6) . ?
C30 C31 1.502(8) . ?
